data_1566526
loop_
_publ_author_name
'Weinert, Hanns Micha'
'W\"olper, Christoph'
'Schulz, Stephan'

_publ_section_title
;
 Synthesis of Distibiranes and Azadistibiranes by Cycloaddition Reactions
 of Distibenes with Diazomethanes and Azides
;
_journal_name_full 'Chemical Science'
_journal_paper_doi 10.1039/D2SC00314G
_journal_year 2022
_chemical_formula_sum 'C78 H116 Ga2 N6 Sb2 Si'
_chemical_formula_weight 1548.79
_space_group_crystal_system triclinic
_space_group_IT_number 2
_space_group_name_Hall '-P 1'
_space_group_name_H-M_alt 'P -1'
_atom_sites_solution_hydrogens geom
_atom_sites_solution_primary direct
_atom_sites_solution_secondary difmap
_audit_creation_method SHELXL-2017/1
_audit_update_record
;
2021-12-16 deposited with the CCDC.	2022-03-03 downloaded from the CCDC.
;
_cell_angle_alpha 83.994(15)
_cell_angle_beta 78.718(10)
_cell_angle_gamma 88.053(10)
_cell_formula_units_Z 2
_cell_length_a 10.919(2)
_cell_length_b 14.343(3)
_cell_length_c 26.014(6)
_cell_measurement_reflns_used 8951
_cell_measurement_temperature 100(2)
_cell_measurement_theta_max 30.61
_cell_measurement_theta_min 2.36
_cell_volume 3973.0(14)
_computing_cell_refinement 'BRUKER APEX3(v2019.1-0)'
_computing_data_collection 'BRUKER APEX3(v2019.1-0)'
_computing_data_reduction 'BRUKER APEX3(v2019.1-0)'
_computing_molecular_graphics 'ORTEP/PLATON (Spek)'
_computing_publication_material 'BRUKER AXS SHELXTL (c) 2008 / Vers. 2008/4'
_computing_structure_refinement 'SHELXL-2017/1 (Sheldrick, 2017)'
_computing_structure_solution 'BRUKER APEX3(v2019.1-0)'
_diffrn_ambient_temperature 100(2)
_diffrn_detector_area_resol_mean 512
_diffrn_measured_fraction_theta_full 0.999
_diffrn_measured_fraction_theta_max 0.990
_diffrn_measurement_device_type 'Bruker D8 KAPPA II (APEX II detector)'
_diffrn_measurement_method 'Data collection strategy APEX 3/QUEEN'
_diffrn_radiation_monochromator 'Triumph Goebel mirror'
_diffrn_radiation_source 'fine-focus sealed tube'
_diffrn_radiation_type MoK\a
_diffrn_radiation_wavelength 0.71073
_diffrn_reflns_av_R_equivalents 0.0652
_diffrn_reflns_av_unetI/netI 0.0382
_diffrn_reflns_Laue_measured_fraction_full 0.999
_diffrn_reflns_Laue_measured_fraction_max 0.990
_diffrn_reflns_limit_h_max 16
_diffrn_reflns_limit_h_min -16
_diffrn_reflns_limit_k_max 22
_diffrn_reflns_limit_k_min -22
_diffrn_reflns_limit_l_max 40
_diffrn_reflns_limit_l_min -40
_diffrn_reflns_number 238703
_diffrn_reflns_point_group_measured_fraction_full 0.999
_diffrn_reflns_point_group_measured_fraction_max 0.990
_diffrn_reflns_theta_full 25.242
_diffrn_reflns_theta_max 33.568
_diffrn_reflns_theta_min 1.902
_exptl_absorpt_coefficient_mu 1.401
_exptl_absorpt_correction_T_max 0.75
_exptl_absorpt_correction_T_min 0.59
_exptl_absorpt_correction_type multi-scan
_exptl_absorpt_process_details
; 
 SADABS
 R.H. Blessing, Acta Cryst. (1995) A51 33-38 
;
_exptl_crystal_colour orange
_exptl_crystal_density_diffrn 1.295
_exptl_crystal_description tablet
_exptl_crystal_F_000 1608
_exptl_crystal_size_max 0.321
_exptl_crystal_size_mid 0.316
_exptl_crystal_size_min 0.107
_refine_diff_density_max 3.087
_refine_diff_density_min -3.509
_refine_diff_density_rms 0.084
_refine_ls_extinction_method none
_refine_ls_goodness_of_fit_ref 1.063
_refine_ls_hydrogen_treatment constr
_refine_ls_matrix_type full
_refine_ls_number_parameters 1048
_refine_ls_number_reflns 31007
_refine_ls_number_restraints 1030
_refine_ls_restrained_S_all 1.051
_refine_ls_R_factor_all 0.0628
_refine_ls_R_factor_gt 0.0402
_refine_ls_shift/su_max 0.003
_refine_ls_shift/su_mean 0.000
_refine_ls_structure_factor_coef Fsqd
_refine_ls_weighting_details 'w=1/[\s^2^(Fo^2^)+(0.0253P)^2^+4.0886P] where P=(Fo^2^+2Fc^2^)/3'
_refine_ls_weighting_scheme calc
_refine_ls_wR_factor_gt 0.0841
_refine_ls_wR_factor_ref 0.0942
_reflns_Friedel_coverage 0.000
_reflns_number_gt 23633
_reflns_number_total 31007
_reflns_threshold_expression 'I > 2\s(I)'
_cod_data_source_file d2sc00314g2.cif
_cod_data_source_block mw_089_1fsm
_cod_depositor_comments
;
The following automatic conversions were performed:

data item '_atom_sites_solution_secondary' value 'diffmap' was
changed to 'difmap'.

Automatic conversion script
Id: cif_fix_values 7556 2019-12-06 15:28:31Z antanas 
;
_cod_original_cell_volume 3972.9(16)
_cod_database_code 1566526
_shelx_shelxl_version_number 2017/1
_shelx_space_group_comment
;
The symmetry employed for this shelxl refinement is uniquely defined
by the following loop, which should always be used as a source of
symmetry information in preference to the above space-group names.
They are only intended as comments.
;
_shelx_estimated_absorpt_t_min 0.662
_shelx_estimated_absorpt_t_max 0.865

loop_
_space_group_symop_operation_xyz
'x, y, z'
'-x, -y, -z'

loop_
_atom_site_label
_atom_site_type_symbol
_atom_site_fract_x
_atom_site_fract_y
_atom_site_fract_z
_atom_site_U_iso_or_equiv
_atom_site_adp_type
_atom_site_occupancy
_atom_site_site_symmetry_order
_atom_site_calc_flag
_atom_site_refinement_flags_posn
_atom_site_refinement_flags_adp
_atom_site_refinement_flags_occupancy
_atom_site_disorder_assembly
_atom_site_disorder_group
Sb1 Sb 0.36206(2) 0.66677(2) 0.26296(2) 0.03102(4) Uani 1 1 d . . . . .
C1 C 0.26141(18) 0.61878(14) 0.45742(8) 0.0256(4) Uani 1 1 d . . . . .
Si1 Si 0.3745(2) 0.48284(14) 0.17637(8) 0.0407(4) Uani 0.611(4) 1 d D . P A 1
C63 C 0.3669(4) 0.6072(3) 0.19055(13) 0.0310(8) Uani 0.611(4) 1 d D . P A 1
H63 H 0.429431 0.642530 0.162742 0.037 Uiso 0.611(4) 1 calc R U P A 1
C64 C 0.3039(11) 0.4717(7) 0.1178(3) 0.076(3) Uani 0.611(4) 1 d D . P A 1
H64A H 0.351563 0.508788 0.087078 0.114 Uiso 0.611(4) 1 calc R U P A 1
H64B H 0.217227 0.494610 0.124512 0.114 Uiso 0.611(4) 1 calc R U P A 1
H64C H 0.305651 0.405668 0.110960 0.114 Uiso 0.611(4) 1 calc R U P A 1
C65 C 0.5423(6) 0.4458(5) 0.1616(2) 0.0704(18) Uani 0.611(4) 1 d D . P A 1
H65A H 0.548324 0.379983 0.154353 0.106 Uiso 0.611(4) 1 calc R U P A 1
H65B H 0.580610 0.453154 0.192016 0.106 Uiso 0.611(4) 1 calc R U P A 1
H65C H 0.586054 0.484921 0.130787 0.106 Uiso 0.611(4) 1 calc R U P A 1
C66 C 0.2867(6) 0.4058(3) 0.23243(18) 0.0560(13) Uani 0.611(4) 1 d D . P A 1
H66A H 0.199747 0.427746 0.240505 0.084 Uiso 0.611(4) 1 calc R U P A 1
H66B H 0.324909 0.407617 0.263392 0.084 Uiso 0.611(4) 1 calc R U P A 1
H66C H 0.289133 0.341288 0.222933 0.084 Uiso 0.611(4) 1 calc R U P A 1
Si1' Si 0.3972(3) 0.5085(2) 0.15948(12) 0.0458(7) Uani 0.389(4) 1 d D . P A 2
C63' C 0.2897(6) 0.5704(4) 0.20990(19) 0.0306(12) Uani 0.389(4) 1 d D . P A 2
H63' H 0.234746 0.522473 0.233289 0.037 Uiso 0.389(4) 1 calc R U P A 2
C64' C 0.3290(17) 0.5024(12) 0.1006(4) 0.077(4) Uani 0.389(4) 1 d D . P A 2
H64D H 0.384016 0.465121 0.075904 0.116 Uiso 0.389(4) 1 calc R U P A 2
H64E H 0.319661 0.565905 0.083706 0.116 Uiso 0.389(4) 1 calc R U P A 2
H64F H 0.246929 0.473047 0.110959 0.116 Uiso 0.389(4) 1 calc R U P A 2
C65' C 0.5600(9) 0.5591(9) 0.1416(5) 0.097(4) Uani 0.389(4) 1 d D . P A 2
H65D H 0.613295 0.520890 0.116816 0.145 Uiso 0.389(4) 1 calc R U P A 2
H65E H 0.595034 0.558881 0.173555 0.145 Uiso 0.389(4) 1 calc R U P A 2
H65F H 0.555722 0.623516 0.125280 0.145 Uiso 0.389(4) 1 calc R U P A 2
C66' C 0.4219(12) 0.3898(6) 0.1901(3) 0.080(3) Uani 0.389(4) 1 d D . P A 2
H66D H 0.345076 0.353918 0.194711 0.120 Uiso 0.389(4) 1 calc R U P A 2
H66E H 0.444127 0.393717 0.224548 0.120 Uiso 0.389(4) 1 calc R U P A 2
H66F H 0.489736 0.358438 0.167449 0.120 Uiso 0.389(4) 1 calc R U P A 2
N1 N 0.25355(15) 0.65373(11) 0.40854(6) 0.0239(3) Uani 1 1 d . . . . .
Ga1 Ga 0.25723(2) 0.56956(2) 0.35172(2) 0.02273(4) Uani 1 1 d . . . . .
Sb2 Sb 0.18270(2) 0.69118(2) 0.19940(2) 0.03262(4) Uani 1 1 d . . . . .
C2 C 0.30637(19) 0.52886(14) 0.46995(7) 0.0257(4) Uani 1 1 d . . . . .
H2 H 0.295052 0.507918 0.506416 0.031 Uiso 1 1 calc R U . . .
N2 N 0.36843(14) 0.47537(11) 0.38383(6) 0.0222(3) Uani 1 1 d . . . . .
Ga2 Ga 0.27285(2) 0.82797(2) 0.12738(2) 0.02179(4) Uani 1 1 d . . . . .
N5 N 0.10581(16) 0.50781(14) 0.36143(7) 0.0329(4) Uani 1 1 d . . . . .
C5 C 0.4318(2) 0.38388(15) 0.46057(9) 0.0327(4) Uani 1 1 d . . . . .
H5A H 0.371659 0.334080 0.474897 0.049 Uiso 1 1 calc R U . . .
H5B H 0.467550 0.404717 0.489103 0.049 Uiso 1 1 calc R U . . .
H5C H 0.498644 0.359874 0.434138 0.049 Uiso 1 1 calc R U . . .
N4 N 0.22517(16) 0.81888(12) 0.05730(6) 0.0253(3) Uani 1 1 d . . . . .
C4 C 0.2232(2) 0.67803(17) 0.50281(9) 0.0380(5) Uani 1 1 d . . . . .
H4A H 0.278780 0.731781 0.497953 0.057 Uiso 1 1 calc R U . . .
H4B H 0.228965 0.640263 0.535914 0.057 Uiso 1 1 calc R U . . .
H4C H 0.136976 0.700461 0.503996 0.057 Uiso 1 1 calc R U . . .
N3 N 0.16991(15) 0.94394(12) 0.13908(6) 0.0240(3) Uani 1 1 d . . . . .
C3 C 0.36628(17) 0.46550(13) 0.43527(7) 0.0232(3) Uani 1 1 d . . . . .
N6 N 0.44122(16) 0.86126(14) 0.11180(7) 0.0329(4) Uani 1 1 d . . . . .
C6 C 0.23257(19) 0.75358(14) 0.39981(8) 0.0286(4) Uani 1 1 d . . . . .
C9 C 0.1926(3) 0.94639(17) 0.39247(12) 0.0478(6) Uani 1 1 d . . . . .
H9 H 0.178485 1.012242 0.391267 0.057 Uiso 1 1 calc R U . . .
C8 C 0.3126(3) 0.91007(17) 0.38895(12) 0.0468(6) Uani 1 1 d . . . . .
H8 H 0.380653 0.951727 0.384138 0.056 Uiso 1 1 calc R U . . .
C7 C 0.3359(2) 0.81379(16) 0.39231(10) 0.0373(5) Uani 1 1 d . . . . .
C10 C 0.0937(3) 0.88701(17) 0.39771(11) 0.0441(6) Uani 1 1 d . . . . .
H10 H 0.011824 0.912584 0.399120 0.053 Uiso 1 1 calc R U . . .
C11 C 0.1112(2) 0.79001(16) 0.40101(10) 0.0348(5) Uani 1 1 d . . . . .
C12 C 0.4693(2) 0.77760(18) 0.38942(13) 0.0496(7) Uani 1 1 d . . . . .
H12 H 0.468942 0.708106 0.388414 0.060 Uiso 1 1 calc R U . . .
C14 C 0.5567(3) 0.8192(3) 0.33984(14) 0.0609(8) Uani 1 1 d . . . . .
H14A H 0.522887 0.808357 0.308766 0.091 Uiso 1 1 calc R U . . .
H14B H 0.639271 0.789228 0.337642 0.091 Uiso 1 1 calc R U . . .
H14C H 0.563958 0.886762 0.341248 0.091 Uiso 1 1 calc R U . . .
C13 C 0.5208(3) 0.7971(3) 0.43761(15) 0.0789(12) Uani 1 1 d . . . . .
H13A H 0.604960 0.769707 0.435291 0.118 Uiso 1 1 calc R U . . .
H13B H 0.466214 0.769116 0.469573 0.118 Uiso 1 1 calc R U . . .
H13C H 0.524441 0.864955 0.438925 0.118 Uiso 1 1 calc R U . . .
C15 C -0.0017(2) 0.72774(18) 0.40549(12) 0.0456(6) Uani 1 1 d . . . . .
H15 H 0.028380 0.661174 0.404783 0.055 Uiso 1 1 calc R U . . .
C16 C -0.0954(3) 0.7357(3) 0.45719(17) 0.0789(12) Uani 1 1 d . . . . .
H16A H -0.129788 0.799702 0.457696 0.118 Uiso 1 1 calc R U . . .
H16B H -0.052989 0.721131 0.487015 0.118 Uiso 1 1 calc R U . . .
H16C H -0.163294 0.691421 0.459877 0.118 Uiso 1 1 calc R U . . .
C17 C -0.0657(3) 0.7525(2) 0.35893(16) 0.0650(9) Uani 1 1 d . . . . .
H17A H -0.004777 0.749149 0.326057 0.098 Uiso 1 1 calc R U . . .
H17B H -0.100782 0.816231 0.360239 0.098 Uiso 1 1 calc R U . . .
H17C H -0.132963 0.708150 0.360449 0.098 Uiso 1 1 calc R U . . .
C18 C 0.44197(19) 0.41018(16) 0.35129(8) 0.0292(4) Uani 1 1 d . . . . .
C19 C 0.5597(2) 0.4395(2) 0.32219(9) 0.0396(5) Uani 1 1 d . . . . .
C20 C 0.6289(3) 0.3754(3) 0.29007(11) 0.0602(9) Uani 1 1 d . . . . .
H20 H 0.708682 0.393009 0.270072 0.072 Uiso 1 1 calc R U . . .
C21 C 0.5847(3) 0.2887(3) 0.28684(12) 0.0643(10) Uani 1 1 d . . . . .
H21 H 0.633403 0.247341 0.264479 0.077 Uiso 1 1 calc R U . . .
C22 C 0.4708(3) 0.2611(2) 0.31560(11) 0.0535(7) Uani 1 1 d . . . . .
H22 H 0.441397 0.200490 0.312972 0.064 Uiso 1 1 calc R U . . .
C23 C 0.3967(2) 0.32062(18) 0.34890(10) 0.0391(5) Uani 1 1 d . . . . .
C24 C 0.6106(2) 0.5343(2) 0.32755(10) 0.0455(6) Uani 1 1 d . . . . .
H24 H 0.538022 0.579158 0.332043 0.055 Uiso 1 1 calc R U . . .
C25 C 0.6672(3) 0.5315(3) 0.37722(12) 0.0610(9) Uani 1 1 d . . . . .
H25A H 0.736792 0.486116 0.374920 0.091 Uiso 1 1 calc R U . . .
H25B H 0.603314 0.512745 0.408321 0.091 Uiso 1 1 calc R U . . .
H25C H 0.697835 0.593792 0.380134 0.091 Uiso 1 1 calc R U . . .
C26 C 0.7053(3) 0.5742(3) 0.27944(13) 0.0702(11) Uani 1 1 d . . . . .
H26A H 0.668682 0.575860 0.247839 0.105 Uiso 1 1 calc R U . . .
H26B H 0.780667 0.534446 0.275282 0.105 Uiso 1 1 calc R U . . .
H26C H 0.727194 0.637925 0.284438 0.105 Uiso 1 1 calc R U . . .
C27 C 0.2729(3) 0.2845(2) 0.38075(14) 0.0577(8) Uani 1 1 d . . . . .
H27 H 0.237797 0.332093 0.405328 0.069 Uiso 1 1 calc R U . . .
C28 C 0.2904(4) 0.1912(2) 0.41452(19) 0.0875(14) Uani 1 1 d . . . . .
H28A H 0.317518 0.141740 0.391352 0.131 Uiso 1 1 calc R U . . .
H28B H 0.211065 0.173865 0.437934 0.131 Uiso 1 1 calc R U . . .
H28C H 0.353790 0.199157 0.435633 0.131 Uiso 1 1 calc R U . . .
C29 C 0.1787(4) 0.2728(3) 0.3455(2) 0.1061(19) Uani 1 1 d . . . . .
H29A H 0.170380 0.331880 0.323760 0.159 Uiso 1 1 calc R U . . .
H29B H 0.097451 0.255844 0.367458 0.159 Uiso 1 1 calc R U . . .
H29C H 0.207996 0.223191 0.322634 0.159 Uiso 1 1 calc R U . . .
C30 C 0.15761(18) 1.00621(14) 0.09857(8) 0.0267(4) Uani 1 1 d . . . . .
C31 C 0.1811(2) 0.98474(15) 0.04640(8) 0.0301(4) Uani 1 1 d . . . . .
H31 H 0.183657 1.036590 0.020318 0.036 Uiso 1 1 calc R U . . .
C32 C 0.2012(2) 0.89667(15) 0.02776(8) 0.0292(4) Uani 1 1 d . . . . .
C33 C 0.1155(2) 1.10561(16) 0.10774(10) 0.0385(5) Uani 1 1 d . . . . .
H33A H 0.103955 1.139921 0.074374 0.058 Uiso 1 1 calc R U . . .
H33B H 0.178912 1.136654 0.121613 0.058 Uiso 1 1 calc R U . . .
H33C H 0.036311 1.104717 0.133162 0.058 Uiso 1 1 calc R U . . .
C34 C 0.1945(3) 0.8933(2) -0.02945(9) 0.0468(6) Uani 1 1 d . . . . .
H34A H 0.279084 0.895287 -0.050795 0.070 Uiso 1 1 calc R U . . .
H34B H 0.145660 0.947149 -0.041141 0.070 Uiso 1 1 calc R U . . .
H34C H 0.154348 0.835107 -0.033534 0.070 Uiso 1 1 calc R U . . .
C35 C 0.1150(2) 0.96642(15) 0.19154(8) 0.0293(4) Uani 1 1 d . . . . .
C36 C -0.0112(2) 0.94231(19) 0.21148(9) 0.0385(5) Uani 1 1 d . . . . .
C37 C -0.0661(3) 0.9680(2) 0.26131(10) 0.0516(7) Uani 1 1 d . . . . .
H37 H -0.151034 0.953067 0.275307 0.062 Uiso 1 1 calc R U . . .
C38 C 0.0000(3) 1.0143(2) 0.29051(10) 0.0556(8) Uani 1 1 d . . . . .
H38 H -0.039601 1.032109 0.323986 0.067 Uiso 1 1 calc R U . . .
C39 C 0.1241(3) 1.0348(2) 0.27098(10) 0.0502(7) Uani 1 1 d . . . . .
H39 H 0.169370 1.065893 0.291679 0.060 Uiso 1 1 calc R U . . .
C40 C 0.1851(2) 1.01081(17) 0.22142(9) 0.0374(5) Uani 1 1 d . . . . .
C41 C -0.0835(17) 0.8792(13) 0.1801(7) 0.037(3) Uani 0.44(4) 1 d . U P B 9
H41 H -0.020568 0.841165 0.157404 0.044 Uiso 0.44(4) 1 calc R U P B 9
C42 C -0.1492(18) 0.9454(13) 0.1448(8) 0.059(4) Uani 0.44(4) 1 d . U P B 9
H42A H -0.087417 0.984690 0.120293 0.089 Uiso 0.44(4) 1 calc R U P B 9
H42B H -0.208279 0.985390 0.166371 0.089 Uiso 0.44(4) 1 calc R U P B 9
H42C H -0.194530 0.909165 0.124782 0.089 Uiso 0.44(4) 1 calc R U P B 9
C43 C -0.179(3) 0.8149(19) 0.2125(10) 0.055(4) Uani 0.44(4) 1 d . U P B 9
H43A H -0.215533 0.778764 0.189444 0.083 Uiso 0.44(4) 1 calc R U P B 9
H43B H -0.244953 0.851687 0.232957 0.083 Uiso 0.44(4) 1 calc R U P B 9
H43C H -0.139914 0.772008 0.236588 0.083 Uiso 0.44(4) 1 calc R U P B 9
C41' C -0.0911(14) 0.9044(13) 0.1801(6) 0.045(3) Uani 0.56(4) 1 d . U P B 10
H41' H -0.035267 0.882246 0.148288 0.055 Uiso 0.56(4) 1 calc R U P B 10
C42' C -0.1859(15) 0.9744(14) 0.1603(7) 0.070(3) Uani 0.56(4) 1 d . U P B 10
H42D H -0.142686 1.031429 0.143008 0.104 Uiso 0.56(4) 1 calc R U P B 10
H42E H -0.250030 0.990280 0.190191 0.104 Uiso 0.56(4) 1 calc R U P B 10
H42F H -0.225391 0.945998 0.135054 0.104 Uiso 0.56(4) 1 calc R U P B 10
C43' C -0.159(2) 0.8156(14) 0.2128(8) 0.057(3) Uani 0.56(4) 1 d . U P B 10
H43D H -0.203559 0.784114 0.190605 0.085 Uiso 0.56(4) 1 calc R U P B 10
H43E H -0.217958 0.835220 0.243325 0.085 Uiso 0.56(4) 1 calc R U P B 10
H43F H -0.096437 0.772395 0.224991 0.085 Uiso 0.56(4) 1 calc R U P B 10
C44 C 0.3219(3) 1.0336(2) 0.20274(11) 0.0495(7) Uani 1 1 d . . . . .
H44 H 0.348398 1.013872 0.166417 0.059 Uiso 1 1 calc R U . . .
C45 C 0.3456(4) 1.1391(3) 0.20006(15) 0.0757(11) Uani 1 1 d . . . . .
H45A H 0.433416 1.151738 0.184591 0.114 Uiso 1 1 calc R U . . .
H45B H 0.326136 1.159201 0.235665 0.114 Uiso 1 1 calc R U . . .
H45C H 0.292209 1.173818 0.178207 0.114 Uiso 1 1 calc R U . . .
C46 C 0.4011(3) 0.9788(3) 0.23811(16) 0.0717(10) Uani 1 1 d . . . . .
H46A H 0.387396 0.911515 0.238600 0.108 Uiso 1 1 calc R U . . .
H46B H 0.377165 0.997341 0.273955 0.108 Uiso 1 1 calc R U . . .
H46C H 0.489502 0.992366 0.224490 0.108 Uiso 1 1 calc R U . . .
C47 C 0.2288(2) 0.73018(15) 0.03501(8) 0.0313(4) Uani 1 1 d . . . . .
C48 C 0.1189(2) 0.67741(17) 0.04427(10) 0.0387(5) Uani 1 1 d . . . . .
C49 C 0.1227(3) 0.5941(2) 0.02075(12) 0.0516(7) Uani 1 1 d . . . . .
H49 H 0.048948 0.558188 0.025950 0.062 Uiso 1 1 calc R U . . .
C50 C 0.2303(4) 0.5626(2) -0.00978(12) 0.0583(8) Uani 1 1 d . . . . .
H50 H 0.230536 0.505807 -0.025570 0.070 Uiso 1 1 calc R U . . .
C51 C 0.3376(3) 0.6137(2) -0.01734(13) 0.0581(8) Uani 1 1 d . . . . .
H51 H 0.412018 0.591021 -0.037982 0.070 Uiso 1 1 calc R U . . .
C52 C 0.3399(3) 0.6988(2) 0.00473(11) 0.0474(6) Uani 1 1 d . . . . .
C53 C -0.0025(3) 0.7103(2) 0.07699(13) 0.0516(7) Uani 1 1 d . . . . .
H53 H 0.020042 0.753763 0.101209 0.062 Uiso 1 1 calc R U . . .
C54 C -0.0834(4) 0.7659(4) 0.0431(2) 0.1008(17) Uani 1 1 d . . . . .
H54A H -0.040043 0.823008 0.026127 0.151 Uiso 1 1 calc R U . . .
H54B H -0.162733 0.782764 0.065288 0.151 Uiso 1 1 calc R U . . .
H54C H -0.099749 0.727732 0.016137 0.151 Uiso 1 1 calc R U . . .
C55 C -0.0776(4) 0.6318(3) 0.11125(16) 0.0750(11) Uani 1 1 d . . . . .
H55A H -0.109391 0.591349 0.088854 0.112 Uiso 1 1 calc R U . . .
H55B H -0.147946 0.658629 0.134914 0.112 Uiso 1 1 calc R U . . .
H55C H -0.024136 0.594850 0.132124 0.112 Uiso 1 1 calc R U . . .
C56 C 0.4624(9) 0.7439(10) 0.0010(7) 0.055(2) Uani 0.63(4) 1 d . . P C 7
H56 H 0.445697 0.803630 0.017989 0.066 Uiso 0.63(4) 1 calc R U P C 7
C57 C 0.5185(14) 0.7700(10) -0.0573(7) 0.080(3) Uani 0.63(4) 1 d . . P C 7
H57A H 0.529301 0.713316 -0.075815 0.120 Uiso 0.63(4) 1 calc R U P C 7
H57B H 0.599727 0.799278 -0.060392 0.120 Uiso 0.63(4) 1 calc R U P C 7
H57C H 0.462232 0.814109 -0.072936 0.120 Uiso 0.63(4) 1 calc R U P C 7
C58 C 0.5560(8) 0.6869(12) 0.0280(7) 0.077(3) Uani 0.63(4) 1 d . . P C 7
H58A H 0.581528 0.630908 0.009710 0.115 Uiso 0.63(4) 1 calc R U P C 7
H58B H 0.517436 0.667893 0.064725 0.115 Uiso 0.63(4) 1 calc R U P C 7
H58C H 0.629413 0.724987 0.026937 0.115 Uiso 0.63(4) 1 calc R U P C 7
C56' C 0.4599(14) 0.7665(13) -0.0164(8) 0.044(3) Uani 0.37(4) 1 d . . P C 8
H56' H 0.440787 0.827263 -0.000678 0.053 Uiso 0.37(4) 1 calc R U P C 8
C57' C 0.4995(17) 0.7884(13) -0.0758(8) 0.058(4) Uani 0.37(4) 1 d . . P C 8
H57D H 0.528051 0.730631 -0.091750 0.087 Uiso 0.37(4) 1 calc R U P C 8
H57E H 0.567561 0.833614 -0.083443 0.087 Uiso 0.37(4) 1 calc R U P C 8
H57F H 0.428269 0.815124 -0.090389 0.087 Uiso 0.37(4) 1 calc R U P C 8
C58' C 0.5632(16) 0.7191(19) 0.0065(10) 0.066(5) Uani 0.37(4) 1 d . . P C 8
H58D H 0.580864 0.657685 -0.006908 0.099 Uiso 0.37(4) 1 calc R U P C 8
H58E H 0.538629 0.710805 0.044954 0.099 Uiso 0.37(4) 1 calc R U P C 8
H58F H 0.638213 0.757587 -0.003567 0.099 Uiso 0.37(4) 1 calc R U P C 8
C59 C 0.0418(2) 0.46883(18) 0.41283(10) 0.0394(5) Uani 1 1 d . . . . .
H59A H -0.029232 0.509552 0.425532 0.059 Uiso 1 1 calc R U . . .
H59B H 0.099533 0.464325 0.437484 0.059 Uiso 1 1 calc R U . . .
H59C H 0.011570 0.406225 0.410287 0.059 Uiso 1 1 calc R U . . .
C60 C 0.0240(2) 0.5161(2) 0.32372(11) 0.0433(6) Uani 1 1 d . . . . .
H60A H 0.069492 0.543945 0.289605 0.065 Uiso 1 1 calc R U . . .
H60B H -0.047901 0.556246 0.336126 0.065 Uiso 1 1 calc R U . . .
H60C H -0.005160 0.453840 0.319834 0.065 Uiso 1 1 calc R U . . .
C61 C 0.4881(2) 0.93901(18) 0.07414(10) 0.0424(6) Uani 1 1 d . . . . .
H61A H 0.560545 0.918186 0.049178 0.064 Uiso 1 1 calc R U . . .
H61B H 0.512948 0.989182 0.092653 0.064 Uiso 1 1 calc R U . . .
H61C H 0.422608 0.962497 0.054999 0.064 Uiso 1 1 calc R U . . .
C62 C 0.5342(2) 0.8252(2) 0.14091(10) 0.0448(6) Uani 1 1 d . . . . .
H62A H 0.603532 0.797607 0.117102 0.067 Uiso 1 1 calc R U . . .
H62B H 0.497374 0.777035 0.168651 0.067 Uiso 1 1 calc R U . . .
H62C H 0.565330 0.876252 0.156890 0.067 Uiso 1 1 calc R U . . .
C1_1 C 0.2771(19) 0.8513(12) 0.6086(8) 0.108(5) Uani 0.53(3) 1 d D U P D 3
H1_1 H 0.312283 0.809062 0.632600 0.130 Uiso 0.53(3) 1 calc R U P D 3
C2_1 C 0.1628(14) 0.8355(8) 0.5986(5) 0.066(3) Uani 0.53(3) 1 d D U P D 3
H2_1 H 0.115593 0.783651 0.616952 0.079 Uiso 0.53(3) 1 calc R U P D 3
C3_1 C 0.1155(10) 0.8938(9) 0.5625(6) 0.062(3) Uani 0.53(3) 1 d D U P D 3
H3_1 H 0.034381 0.883340 0.556348 0.075 Uiso 0.53(3) 1 calc R U P D 3
C4_1 C 0.1828(16) 0.9666(10) 0.5351(7) 0.074(3) Uani 0.53(3) 1 d D U P D 3
H4_1 H 0.149532 1.006870 0.509654 0.089 Uiso 0.53(3) 1 calc R U P D 3
C5_1 C 0.2985(16) 0.9816(13) 0.5443(10) 0.143(7) Uani 0.53(3) 1 d D U P D 3
H5_1 H 0.349349 1.029124 0.523150 0.172 Uiso 0.53(3) 1 calc R U P D 3
C6_1 C 0.3413(17) 0.9287(14) 0.5836(13) 0.162(8) Uani 0.53(3) 1 d D U P D 3
H6_1 H 0.415901 0.945452 0.593844 0.194 Uiso 0.53(3) 1 calc R U P D 3
C1_2 C 0.8580(14) 0.3022(7) 0.1275(4) 0.111(4) Uani 0.64(2) 1 d D U P E 5
H1_2 H 0.817330 0.315875 0.098379 0.133 Uiso 0.64(2) 1 calc R U P E 5
C2_2 C 0.8160(10) 0.2321(9) 0.1649(4) 0.097(3) Uani 0.64(2) 1 d D U P E 5
H2_2 H 0.746056 0.196476 0.162288 0.117 Uiso 0.64(2) 1 calc R U P E 5
C3_2 C 0.8756(10) 0.2128(8) 0.2069(4) 0.092(3) Uani 0.64(2) 1 d D U P E 5
H3_2 H 0.848905 0.162012 0.232708 0.110 Uiso 0.64(2) 1 calc R U P E 5
C4_2 C 0.9722(12) 0.2661(9) 0.2115(5) 0.117(4) Uani 0.64(2) 1 d D U P E 5
H4_2 H 1.009807 0.255270 0.241630 0.140 Uiso 0.64(2) 1 calc R U P E 5
C5_2 C 1.0156(17) 0.3355(10) 0.1727(6) 0.159(6) Uani 0.64(2) 1 d D U P E 5
H5_2 H 1.085930 0.371078 0.174715 0.191 Uiso 0.64(2) 1 calc R U P E 5
C6_2 C 0.9569(19) 0.3530(7) 0.1310(5) 0.154(6) Uani 0.64(2) 1 d D U P E 5
H6_2 H 0.986016 0.401597 0.104120 0.185 Uiso 0.64(2) 1 calc R U P E 5
C1_3 C 0.8205(18) 0.2945(15) 0.1462(9) 0.123(7) Uani 0.36(2) 1 d D U P E 6
H1_3 H 0.771846 0.290491 0.120048 0.148 Uiso 0.36(2) 1 calc R U P E 6
C2_3 C 0.833(2) 0.2188(12) 0.1810(10) 0.115(7) Uani 0.36(2) 1 d D U P E 6
H2_3 H 0.791949 0.162132 0.179813 0.138 Uiso 0.36(2) 1 calc R U P E 6
C3_3 C 0.906(3) 0.2247(16) 0.2173(10) 0.130(9) Uani 0.36(2) 1 d D U P E 6
H3_3 H 0.913652 0.172110 0.241870 0.156 Uiso 0.36(2) 1 calc R U P E 6
C4_3 C 0.966(2) 0.305(2) 0.2191(7) 0.125(7) Uani 0.36(2) 1 d D U P E 6
H4_3 H 1.018146 0.308039 0.244221 0.149 Uiso 0.36(2) 1 calc R U P E 6
C5_3 C 0.953(2) 0.3808(17) 0.1846(8) 0.135(7) Uani 0.36(2) 1 d D U P E 6
H5_3 H 0.995555 0.437127 0.185307 0.161 Uiso 0.36(2) 1 calc R U P E 6
C6_3 C 0.878(2) 0.3757(13) 0.1492(9) 0.128(7) Uani 0.36(2) 1 d D U P E 6
H6_3 H 0.865023 0.429606 0.126259 0.154 Uiso 0.36(2) 1 calc R U P E 6
C1_4 C 0.3239(17) 0.8619(14) 0.5983(6) 0.096(5) Uani 0.47(3) 1 d D U P D 4
H1_4 H 0.379569 0.835660 0.619993 0.115 Uiso 0.47(3) 1 calc R U P D 4
C2_4 C 0.2043(19) 0.8323(11) 0.6077(7) 0.087(4) Uani 0.47(3) 1 d D U P D 4
H2_4 H 0.176262 0.784923 0.635432 0.105 Uiso 0.47(3) 1 calc R U P D 4
C3_4 C 0.1246(14) 0.8712(17) 0.5770(9) 0.094(5) Uani 0.47(3) 1 d D U P D 4
H3_4 H 0.040400 0.851272 0.583539 0.112 Uiso 0.47(3) 1 calc R U P D 4
C4_4 C 0.1649(16) 0.9379(18) 0.5371(8) 0.091(5) Uani 0.47(3) 1 d D U P D 4
H4_4 H 0.109750 0.962659 0.514843 0.109 Uiso 0.47(3) 1 calc R U P D 4
C5_4 C 0.2836(18) 0.9699(13) 0.5286(6) 0.100(5) Uani 0.47(3) 1 d D U P D 4
H5_4 H 0.309884 1.020162 0.502410 0.121 Uiso 0.47(3) 1 calc R U P D 4
C6_4 C 0.3648(12) 0.9285(13) 0.5584(7) 0.107(5) Uani 0.47(3) 1 d D U P D 4
H6_4 H 0.449847 0.946616 0.551089 0.128 Uiso 0.47(3) 1 calc R U P D 4

loop_
_atom_site_aniso_label
_atom_site_aniso_U_11
_atom_site_aniso_U_22
_atom_site_aniso_U_33
_atom_site_aniso_U_23
_atom_site_aniso_U_13
_atom_site_aniso_U_12
Sb1 0.02519(6) 0.04757(9) 0.01886(6) 0.00621(5) -0.00507(4) -0.00454(6)
C1 0.0251(8) 0.0270(9) 0.0244(8) -0.0012(7) -0.0038(7) -0.0047(7)
Si1 0.0647(10) 0.0345(8) 0.0257(8) -0.0092(6) -0.0155(7) 0.0197(7)
C63 0.0371(18) 0.0346(17) 0.0201(14) -0.0021(12) -0.0045(13) 0.0082(14)
C64 0.128(7) 0.077(5) 0.035(4) -0.026(3) -0.041(5) 0.049(5)
C65 0.085(4) 0.078(4) 0.049(3) -0.022(3) -0.016(3) 0.047(3)
C66 0.095(4) 0.033(2) 0.043(2) -0.0060(17) -0.020(2) 0.003(2)
Si1' 0.0735(17) 0.0369(14) 0.0241(12) -0.0038(9) -0.0058(11) 0.0220(12)
C63' 0.046(3) 0.027(2) 0.018(2) -0.0010(18) -0.004(2) 0.005(2)
C64' 0.102(9) 0.104(12) 0.036(6) -0.035(6) -0.034(6) 0.048(8)
C65' 0.079(6) 0.116(9) 0.087(8) -0.041(7) 0.024(6) -0.006(6)
C66' 0.133(9) 0.051(4) 0.049(5) 0.002(4) -0.011(5) 0.049(5)
N1 0.0229(7) 0.0233(7) 0.0253(7) 0.0023(6) -0.0063(6) -0.0023(6)
Ga1 0.01815(9) 0.02859(10) 0.02128(9) 0.00523(8) -0.00660(7) -0.00513(7)
Sb2 0.03197(7) 0.03350(7) 0.03298(7) 0.01383(6) -0.01525(5) -0.00929(5)
C2 0.0307(9) 0.0284(9) 0.0184(8) 0.0020(7) -0.0072(7) -0.0039(7)
N2 0.0198(7) 0.0267(8) 0.0199(7) 0.0007(6) -0.0045(5) -0.0026(6)
Ga2 0.02008(9) 0.02568(10) 0.01920(9) 0.00264(7) -0.00495(7) -0.00281(7)
N5 0.0233(8) 0.0436(10) 0.0320(9) 0.0063(8) -0.0090(7) -0.0123(7)
C5 0.0385(11) 0.0294(10) 0.0311(10) 0.0038(8) -0.0133(9) 0.0029(8)
N4 0.0300(8) 0.0256(8) 0.0211(7) -0.0012(6) -0.0074(6) -0.0018(6)
C4 0.0464(13) 0.0368(12) 0.0284(10) -0.0050(9) -0.0010(9) 0.0014(10)
N3 0.0242(7) 0.0266(8) 0.0197(7) 0.0009(6) -0.0020(6) -0.0013(6)
C3 0.0223(8) 0.0241(8) 0.0234(8) 0.0038(7) -0.0078(6) -0.0045(6)
N6 0.0227(8) 0.0399(10) 0.0337(9) 0.0068(8) -0.0045(7) -0.0067(7)
C6 0.0290(9) 0.0239(9) 0.0335(10) 0.0023(8) -0.0098(8) -0.0012(7)
C9 0.0581(16) 0.0255(11) 0.0641(17) -0.0007(11) -0.0246(14) 0.0018(10)
C8 0.0501(15) 0.0299(11) 0.0646(17) 0.0026(11) -0.0237(13) -0.0118(10)
C7 0.0353(11) 0.0289(10) 0.0493(13) 0.0041(9) -0.0153(10) -0.0064(9)
C10 0.0425(13) 0.0322(12) 0.0591(16) 0.0006(11) -0.0176(12) 0.0085(10)
C11 0.0316(10) 0.0297(10) 0.0426(12) 0.0026(9) -0.0095(9) 0.0013(8)
C12 0.0317(11) 0.0333(12) 0.085(2) 0.0052(13) -0.0176(13) -0.0095(9)
C14 0.0402(14) 0.080(2) 0.065(2) -0.0094(17) -0.0157(14) -0.0104(15)
C13 0.0488(17) 0.114(3) 0.071(2) 0.037(2) -0.0279(16) -0.0063(19)
C15 0.0245(10) 0.0354(12) 0.0743(19) 0.0044(12) -0.0083(11) 0.0007(9)
C16 0.0431(17) 0.087(3) 0.092(3) 0.016(2) 0.0079(17) -0.0016(17)
C17 0.0414(15) 0.0615(19) 0.099(3) -0.0043(18) -0.0296(17) -0.0098(14)
C18 0.0260(9) 0.0406(11) 0.0212(8) -0.0022(8) -0.0064(7) 0.0063(8)
C19 0.0249(9) 0.0598(15) 0.0297(10) 0.0105(10) -0.0039(8) 0.0097(10)
C20 0.0387(14) 0.088(2) 0.0415(14) 0.0102(15) 0.0076(11) 0.0289(15)
C21 0.071(2) 0.073(2) 0.0424(15) -0.0093(15) -0.0008(14) 0.0404(18)
C22 0.0661(19) 0.0525(16) 0.0457(15) -0.0206(13) -0.0167(13) 0.0256(14)
C23 0.0404(12) 0.0417(13) 0.0390(12) -0.0147(10) -0.0126(10) 0.0081(10)
C24 0.0211(9) 0.0661(17) 0.0429(13) 0.0200(12) -0.0038(9) -0.0027(10)
C25 0.0346(13) 0.089(2) 0.0582(17) 0.0224(16) -0.0180(12) -0.0249(14)
C26 0.0321(13) 0.105(3) 0.0603(19) 0.0379(19) 0.0009(12) -0.0095(15)
C27 0.0472(15) 0.0425(15) 0.086(2) -0.0323(15) -0.0046(15) -0.0091(12)
C28 0.094(3) 0.0385(17) 0.118(4) -0.0185(19) 0.017(3) -0.0234(18)
C29 0.058(2) 0.109(3) 0.176(5) -0.098(4) -0.041(3) 0.004(2)
C30 0.0257(9) 0.0251(9) 0.0273(9) 0.0028(7) -0.0032(7) -0.0008(7)
C31 0.0376(11) 0.0278(9) 0.0235(9) 0.0066(7) -0.0072(8) -0.0005(8)
C32 0.0347(10) 0.0333(10) 0.0194(8) 0.0018(7) -0.0076(7) -0.0006(8)
C33 0.0483(13) 0.0276(10) 0.0356(11) 0.0009(9) -0.0012(10) 0.0044(9)
C34 0.0721(18) 0.0482(14) 0.0217(10) 0.0011(9) -0.0157(11) 0.0012(13)
C35 0.0329(10) 0.0316(10) 0.0215(8) -0.0002(7) -0.0021(7) 0.0021(8)
C36 0.0343(11) 0.0516(14) 0.0250(10) 0.0034(9) 0.0010(8) 0.0022(10)
C37 0.0430(14) 0.075(2) 0.0287(11) 0.0027(12) 0.0072(10) 0.0103(13)
C38 0.0669(19) 0.071(2) 0.0241(11) -0.0069(12) 0.0020(11) 0.0200(16)
C39 0.0678(18) 0.0539(16) 0.0301(12) -0.0157(11) -0.0083(12) 0.0082(14)
C40 0.0468(13) 0.0376(12) 0.0279(10) -0.0077(9) -0.0051(9) -0.0001(10)
C41 0.033(4) 0.044(6) 0.031(4) 0.001(4) -0.004(3) -0.007(4)
C42 0.049(6) 0.070(8) 0.059(7) 0.024(5) -0.025(5) -0.017(5)
C43 0.030(7) 0.066(7) 0.064(7) 0.027(6) -0.013(5) -0.008(4)
C41' 0.031(3) 0.058(7) 0.041(3) -0.004(4) 0.012(2) -0.012(4)
C42' 0.055(6) 0.088(8) 0.066(6) 0.027(6) -0.029(5) -0.020(5)
C43' 0.032(6) 0.062(5) 0.072(6) -0.008(5) 0.001(4) -0.006(4)
C44 0.0510(15) 0.0621(17) 0.0396(13) -0.0218(12) -0.0073(11) -0.0170(13)
C45 0.095(3) 0.073(2) 0.064(2) -0.0157(18) -0.014(2) -0.039(2)
C46 0.0519(18) 0.091(3) 0.079(2) -0.020(2) -0.0226(17) -0.0042(18)
C47 0.0398(11) 0.0293(10) 0.0280(9) -0.0049(8) -0.0129(8) -0.0007(8)
C48 0.0457(13) 0.0349(11) 0.0413(12) -0.0037(9) -0.0219(10) -0.0044(10)
C49 0.0655(18) 0.0425(14) 0.0559(16) -0.0089(12) -0.0303(15) -0.0109(13)
C50 0.091(2) 0.0403(14) 0.0528(17) -0.0199(13) -0.0289(17) -0.0018(15)
C51 0.071(2) 0.0511(17) 0.0554(17) -0.0267(14) -0.0096(15) 0.0054(15)
C52 0.0510(15) 0.0446(14) 0.0484(15) -0.0214(12) -0.0054(12) -0.0005(12)
C53 0.0373(13) 0.0508(16) 0.0709(19) -0.0093(14) -0.0168(13) -0.0116(11)
C54 0.0427(19) 0.116(4) 0.136(4) 0.030(3) -0.023(2) 0.008(2)
C55 0.068(2) 0.082(3) 0.075(2) -0.012(2) -0.0075(19) -0.032(2)
C56 0.050(3) 0.052(5) 0.054(5) -0.022(4) 0.021(3) -0.005(3)
C57 0.083(6) 0.069(5) 0.070(6) -0.001(5) 0.028(5) -0.008(4)
C58 0.043(3) 0.108(7) 0.081(7) -0.024(6) -0.008(4) -0.007(4)
C56' 0.043(4) 0.043(6) 0.042(6) -0.011(5) 0.004(4) -0.004(4)
C57' 0.069(7) 0.048(7) 0.044(6) -0.003(5) 0.021(5) 0.001(5)
C58' 0.058(6) 0.083(11) 0.060(9) -0.038(7) -0.009(6) 0.024(6)
C59 0.0296(10) 0.0438(13) 0.0411(12) 0.0057(10) -0.0007(9) -0.0135(9)
C60 0.0292(11) 0.0526(15) 0.0515(14) 0.0048(12) -0.0197(10) -0.0131(10)
C61 0.0324(11) 0.0445(13) 0.0457(13) 0.0074(11) -0.0002(10) -0.0132(10)
C62 0.0244(10) 0.0659(17) 0.0430(13) 0.0058(12) -0.0085(9) -0.0067(10)
C1_1 0.092(10) 0.119(10) 0.131(12) -0.010(8) -0.068(10) 0.003(8)
C2_1 0.062(6) 0.072(5) 0.063(6) -0.014(4) -0.012(4) 0.015(5)
C3_1 0.056(4) 0.064(6) 0.067(7) -0.013(4) -0.012(4) 0.012(3)
C4_1 0.085(7) 0.058(6) 0.085(7) -0.012(5) -0.024(5) 0.000(5)
C5_1 0.129(10) 0.123(11) 0.193(18) 0.027(11) -0.079(10) -0.060(9)
C6_1 0.126(11) 0.180(14) 0.202(19) 0.027(13) -0.102(12) -0.058(10)
C1_2 0.175(10) 0.082(6) 0.074(6) 0.001(4) -0.030(7) 0.052(5)
C2_2 0.093(6) 0.119(7) 0.067(5) 0.010(5) -0.004(4) 0.055(5)
C3_2 0.090(5) 0.120(7) 0.050(4) 0.011(4) 0.004(4) 0.061(4)
C4_2 0.140(9) 0.111(8) 0.103(7) -0.035(5) -0.032(7) 0.056(6)
C5_2 0.205(14) 0.113(9) 0.172(11) -0.021(7) -0.060(9) -0.011(9)
C6_2 0.236(15) 0.071(6) 0.153(10) 0.024(6) -0.054(10) 0.005(7)
C1_3 0.128(13) 0.127(13) 0.095(14) 0.014(11) 0.015(10) -0.002(10)
C2_3 0.124(17) 0.086(9) 0.107(17) -0.008(9) 0.043(10) 0.033(10)
C3_3 0.128(18) 0.128(14) 0.104(16) 0.016(13) 0.026(11) 0.068(12)
C4_3 0.126(13) 0.160(16) 0.077(9) -0.021(10) 0.001(8) 0.068(12)
C5_3 0.136(15) 0.133(13) 0.130(14) -0.007(10) -0.020(10) 0.026(11)
C6_3 0.129(15) 0.110(11) 0.136(15) 0.041(11) -0.029(11) 0.005(10)
C1_4 0.089(9) 0.103(10) 0.096(8) 0.017(6) -0.037(7) 0.022(7)
C2_4 0.090(10) 0.091(8) 0.081(8) -0.022(6) -0.013(7) 0.021(8)
C3_4 0.085(8) 0.116(14) 0.086(12) -0.040(8) -0.021(6) 0.025(7)
C4_4 0.093(9) 0.103(14) 0.086(9) -0.035(8) -0.035(8) 0.035(8)
C5_4 0.119(10) 0.104(10) 0.085(8) 0.013(6) -0.049(7) 0.003(8)
C6_4 0.089(7) 0.132(10) 0.097(9) 0.025(7) -0.034(6) 0.002(7)

loop_
_atom_type_symbol
_atom_type_description
_atom_type_scat_dispersion_real
_atom_type_scat_dispersion_imag
_atom_type_scat_source
C C 0.0033 0.0016 'International Tables Vol C Tables 4.2.6.8 and 6.1.1.4'
H H 0.0000 0.0000 'International Tables Vol C Tables 4.2.6.8 and 6.1.1.4'
Ga Ga 0.2307 1.6083 'International Tables Vol C Tables 4.2.6.8 and 6.1.1.4'
N N 0.0061 0.0033 'International Tables Vol C Tables 4.2.6.8 and 6.1.1.4'
Sb Sb -0.5866 1.5461 'International Tables Vol C Tables 4.2.6.8 and 6.1.1.4'
Si Si 0.0817 0.0704 'International Tables Vol C Tables 4.2.6.8 and 6.1.1.4'

loop_
_geom_angle_atom_site_label_1
_geom_angle_atom_site_label_2
_geom_angle_atom_site_label_3
_geom_angle
_geom_angle_site_symmetry_1
_geom_angle_site_symmetry_3
_geom_angle_publ_flag
C63 Sb1 Ga1 118.22(10) . . ?
C63' Sb1 Ga1 94.17(13) . . ?
C63 Sb1 Sb2 53.48(9) . . ?
C63' Sb1 Sb2 46.99(13) . . ?
Ga1 Sb1 Sb2 107.135(18) . . ?
N1 C1 C2 123.61(18) . . ?
N1 C1 C4 120.26(19) . . ?
C2 C1 C4 116.12(18) . . ?
C63 Si1 C66 111.7(2) . . ?
C63 Si1 C64 109.5(3) . . ?
C66 Si1 C64 107.7(4) . . ?
C63 Si1 C65 108.2(3) . . ?
C66 Si1 C65 110.6(3) . . ?
C64 Si1 C65 109.1(4) . . ?
Si1 C63 Sb1 130.33(19) . . ?
Si1 C63 Sb2 121.4(2) . . ?
Sb1 C63 Sb2 77.97(11) . . ?
C66' Si1' C64' 110.1(7) . . ?
C66' Si1' C63' 106.6(4) . . ?
C64' Si1' C63' 111.0(6) . . ?
C66' Si1' C65' 103.7(6) . . ?
C64' Si1' C65' 111.5(7) . . ?
C63' Si1' C65' 113.6(4) . . ?
Si1' C63' Sb2 128.7(3) . . ?
Si1' C63' Sb1 122.1(3) . . ?
Sb2 C63' Sb1 78.72(18) . . ?
C1 N1 C6 117.04(17) . . ?
C1 N1 Ga1 120.99(14) . . ?
C6 N1 Ga1 121.79(13) . . ?
N5 Ga1 N1 110.14(8) . . ?
N5 Ga1 N2 103.64(8) . . ?
N1 Ga1 N2 92.17(7) . . ?
N5 Ga1 Sb1 124.22(6) . . ?
N1 Ga1 Sb1 106.03(5) . . ?
N2 Ga1 Sb1 116.00(5) . . ?
C63' Sb2 Ga2 119.69(16) . . ?
C63 Sb2 Ga2 94.28(9) . . ?
C63' Sb2 Sb1 54.29(16) . . ?
C63 Sb2 Sb1 48.55(9) . . ?
Ga2 Sb2 Sb1 103.577(16) . . ?
C1 C2 C3 127.91(17) . . ?
C3 N2 C18 118.94(16) . . ?
C3 N2 Ga1 121.35(13) . . ?
C18 N2 Ga1 119.36(12) . . ?
N6 Ga2 N3 108.25(8) . . ?
N6 Ga2 N4 105.39(8) . . ?
N3 Ga2 N4 92.33(7) . . ?
N6 Ga2 Sb2 123.35(6) . . ?
N3 Ga2 Sb2 109.72(5) . . ?
N4 Ga2 Sb2 113.31(5) . . ?
C60 N5 C59 111.46(18) . . ?
C60 N5 Ga1 124.16(15) . . ?
C59 N5 Ga1 122.18(15) . . ?
C32 N4 C47 118.16(17) . . ?
C32 N4 Ga2 120.02(14) . . ?
C47 N4 Ga2 121.50(13) . . ?
C30 N3 C35 118.20(17) . . ?
C30 N3 Ga2 120.39(13) . . ?
C35 N3 Ga2 121.24(13) . . ?
N2 C3 C2 123.78(17) . . ?
N2 C3 C5 121.20(18) . . ?
C2 C3 C5 115.01(17) . . ?
C62 N6 C61 111.19(19) . . ?
C62 N6 Ga2 125.27(15) . . ?
C61 N6 Ga2 122.74(15) . . ?
C11 C6 C7 120.9(2) . . ?
C11 C6 N1 120.41(18) . . ?
C7 C6 N1 118.66(18) . . ?
C10 C9 C8 119.9(2) . . ?
C9 C8 C7 121.4(2) . . ?
C8 C7 C6 117.9(2) . . ?
C8 C7 C12 119.3(2) . . ?
C6 C7 C12 122.8(2) . . ?
C9 C10 C11 121.3(2) . . ?
C10 C11 C6 118.5(2) . . ?
C10 C11 C15 118.9(2) . . ?
C6 C11 C15 122.6(2) . . ?
C7 C12 C14 112.1(2) . . ?
C7 C12 C13 111.9(3) . . ?
C14 C12 C13 109.1(2) . . ?
C17 C15 C11 110.3(2) . . ?
C17 C15 C16 109.9(3) . . ?
C11 C15 C16 111.8(3) . . ?
C23 C18 C19 121.5(2) . . ?
C23 C18 N2 120.54(19) . . ?
C19 C18 N2 118.0(2) . . ?
C20 C19 C18 117.1(3) . . ?
C20 C19 C24 122.0(2) . . ?
C18 C19 C24 120.9(2) . . ?
C21 C20 C19 121.9(3) . . ?
C20 C21 C22 120.4(3) . . ?
C21 C22 C23 121.1(3) . . ?
C22 C23 C18 118.0(3) . . ?
C22 C23 C27 118.3(3) . . ?
C18 C23 C27 123.6(2) . . ?
C19 C24 C26 114.4(3) . . ?
C19 C24 C25 111.1(2) . . ?
C26 C24 C25 109.8(2) . . ?
C23 C27 C29 111.6(3) . . ?
C23 C27 C28 111.3(3) . . ?
C29 C27 C28 110.6(3) . . ?
N3 C30 C31 123.24(19) . . ?
N3 C30 C33 120.32(19) . . ?
C31 C30 C33 116.44(18) . . ?
C32 C31 C30 128.13(18) . . ?
N4 C32 C31 123.85(18) . . ?
N4 C32 C34 120.5(2) . . ?
C31 C32 C34 115.66(19) . . ?
C40 C35 C36 121.5(2) . . ?
C40 C35 N3 120.68(19) . . ?
C36 C35 N3 117.84(19) . . ?
C37 C36 C35 117.8(2) . . ?
C37 C36 C41' 118.3(6) . . ?
C35 C36 C41' 123.3(6) . . ?
C37 C36 C41 121.5(7) . . ?
C35 C36 C41 120.4(7) . . ?
C38 C37 C36 121.5(3) . . ?
C37 C38 C39 119.8(2) . . ?
C38 C39 C40 121.7(3) . . ?
C35 C40 C39 117.7(2) . . ?
C35 C40 C44 123.2(2) . . ?
C39 C40 C44 119.1(2) . . ?
C43 C41 C42 107.4(15) . . ?
C43 C41 C36 116.4(17) . . ?
C42 C41 C36 107.1(11) . . ?
C36 C41' C42' 115.4(10) . . ?
C36 C41' C43' 108.3(14) . . ?
C42' C41' C43' 111.1(13) . . ?
C40 C44 C46 110.7(3) . . ?
C40 C44 C45 112.0(3) . . ?
C46 C44 C45 110.1(3) . . ?
C52 C47 C48 121.3(2) . . ?
C52 C47 N4 120.0(2) . . ?
C48 C47 N4 118.7(2) . . ?
C49 C48 C47 118.0(3) . . ?
C49 C48 C53 119.9(2) . . ?
C47 C48 C53 122.1(2) . . ?
C50 C49 C48 121.7(3) . . ?
C51 C50 C49 119.7(3) . . ?
C50 C51 C52 121.6(3) . . ?
C47 C52 C51 117.8(3) . . ?
C47 C52 C56 123.1(4) . . ?
C51 C52 C56 118.6(4) . . ?
C47 C52 C56' 122.3(6) . . ?
C51 C52 C56' 118.4(6) . . ?
C55 C53 C54 109.8(3) . . ?
C55 C53 C48 113.8(3) . . ?
C54 C53 C48 111.8(3) . . ?
C52 C56 C58 115.6(8) . . ?
C52 C56 C57 108.5(8) . . ?
C58 C56 C57 110.4(7) . . ?
C58' C56' C57' 110.8(11) . . ?
C58' C56' C52 105.1(9) . . ?
C57' C56' C52 117.1(12) . . ?
C2_1 C1_1 C6_1 119.1(8) . . ?
C1_1 C2_1 C3_1 120.1(8) . . ?
C4_1 C3_1 C2_1 120.7(8) . . ?
C3_1 C4_1 C5_1 119.4(8) . . ?
C4_1 C5_1 C6_1 120.0(8) . . ?
C5_1 C6_1 C1_1 120.0(8) . . ?
C6_2 C1_2 C2_2 120.6(7) . . ?
C1_2 C2_2 C3_2 119.2(8) . . ?
C4_2 C3_2 C2_2 120.2(7) . . ?
C3_2 C4_2 C5_2 119.8(8) . . ?
C6_2 C5_2 C4_2 119.3(8) . . ?
C1_2 C6_2 C5_2 120.7(8) . . ?
C6_3 C1_3 C2_3 119.6(10) . . ?
C3_3 C2_3 C1_3 119.6(10) . . ?
C2_3 C3_3 C4_3 120.8(10) . . ?
C3_3 C4_3 C5_3 119.6(10) . . ?
C6_3 C5_3 C4_3 119.6(10) . . ?
C5_3 C6_3 C1_3 120.8(10) . . ?
C6_4 C1_4 C2_4 120.6(8) . . ?
C1_4 C2_4 C3_4 119.4(9) . . ?
C4_4 C3_4 C2_4 120.3(9) . . ?
C3_4 C4_4 C5_4 120.5(8) . . ?
C4_4 C5_4 C6_4 119.0(8) . . ?
C1_4 C6_4 C5_4 120.0(9) . . ?

loop_
_geom_bond_atom_site_label_1
_geom_bond_atom_site_label_2
_geom_bond_distance
_geom_bond_site_symmetry_2
_geom_bond_publ_flag
Sb1 C63 2.139(3) . ?
Sb1 C63' 2.311(6) . ?
Sb1 Ga1 2.6431(6) . ?
Sb1 Sb2 2.7912(5) . ?
C1 N1 1.335(2) . ?
C1 C2 1.394(3) . ?
C1 C4 1.511(3) . ?
Si1 C63 1.855(4) . ?
Si1 C66 1.859(5) . ?
Si1 C64 1.861(7) . ?
Si1 C65 1.867(6) . ?
C63 Sb2 2.294(4) . ?
Si1' C66' 1.837(7) . ?
Si1' C64' 1.840(10) . ?
Si1' C63' 1.859(6) . ?
Si1' C65' 1.895(10) . ?
C63' Sb2 2.081(5) . ?
N1 C6 1.444(3) . ?
N1 Ga1 1.9976(18) . ?
Ga1 N5 1.8630(17) . ?
Ga1 N2 2.0115(16) . ?
Sb2 Ga2 2.6400(6) . ?
C2 C3 1.403(3) . ?
N2 C3 1.327(2) . ?
N2 C18 1.444(3) . ?
Ga2 N6 1.8707(18) . ?
Ga2 N3 1.9918(17) . ?
Ga2 N4 2.0092(16) . ?
N5 C60 1.444(3) . ?
N5 C59 1.447(3) . ?
C5 C3 1.510(3) . ?
N4 C32 1.336(3) . ?
N4 C47 1.448(3) . ?
N3 C30 1.333(2) . ?
N3 C35 1.444(3) . ?
N6 C62 1.434(3) . ?
N6 C61 1.442(3) . ?
C6 C11 1.404(3) . ?
C6 C7 1.415(3) . ?
C9 C10 1.375(4) . ?
C9 C8 1.384(4) . ?
C8 C7 1.392(3) . ?
C7 C12 1.520(3) . ?
C10 C11 1.394(3) . ?
C11 C15 1.526(3) . ?
C12 C14 1.525(4) . ?
C12 C13 1.525(5) . ?
C15 C17 1.519(4) . ?
C15 C16 1.534(5) . ?
C18 C23 1.404(3) . ?
C18 C19 1.411(3) . ?
C19 C20 1.407(4) . ?
C19 C24 1.516(4) . ?
C20 C21 1.366(5) . ?
C21 C22 1.368(5) . ?
C22 C23 1.403(4) . ?
C23 C27 1.517(4) . ?
C24 C26 1.533(3) . ?
C24 C25 1.534(4) . ?
C27 C29 1.529(5) . ?
C27 C28 1.549(5) . ?
C30 C31 1.396(3) . ?
C30 C33 1.511(3) . ?
C31 C32 1.395(3) . ?
C32 C34 1.510(3) . ?
C35 C40 1.402(3) . ?
C35 C36 1.415(3) . ?
C36 C37 1.398(3) . ?
C36 C41' 1.459(17) . ?
C36 C41 1.60(2) . ?
C37 C38 1.376(5) . ?
C38 C39 1.381(4) . ?
C39 C40 1.402(3) . ?
C40 C44 1.513(4) . ?
C41 C43 1.49(3) . ?
C41 C42 1.513(16) . ?
C41' C42' 1.541(14) . ?
C41' C43' 1.58(2) . ?
C44 C46 1.525(5) . ?
C44 C45 1.537(4) . ?
C47 C52 1.400(4) . ?
C47 C48 1.407(3) . ?
C48 C49 1.394(4) . ?
C48 C53 1.518(4) . ?
C49 C50 1.375(5) . ?
C50 C51 1.373(5) . ?
C51 C52 1.404(4) . ?
C52 C56 1.487(10) . ?
C52 C56' 1.629(19) . ?
C53 C55 1.516(5) . ?
C53 C54 1.517(5) . ?
C56 C58 1.520(11) . ?
C56 C57 1.532(9) . ?
C56' C58' 1.488(17) . ?
C56' C57' 1.523(14) . ?
C1_1 C2_1 1.354(9) . ?
C1_1 C6_1 1.367(11) . ?
C2_1 C3_1 1.359(9) . ?
C3_1 C4_1 1.352(9) . ?
C4_1 C5_1 1.358(10) . ?
C5_1 C6_1 1.359(11) . ?
C1_2 C6_2 1.346(10) . ?
C1_2 C2_2 1.349(9) . ?
C2_2 C3_2 1.378(8) . ?
C3_2 C4_2 1.354(10) . ?
C4_2 C5_2 1.368(10) . ?
C5_2 C6_2 1.361(10) . ?
C1_3 C6_3 1.357(11) . ?
C1_3 C2_3 1.360(11) . ?
C2_3 C3_3 1.354(12) . ?
C3_3 C4_3 1.357(12) . ?
C4_3 C5_3 1.359(11) . ?
C5_3 C6_3 1.355(11) . ?
C1_4 C6_4 1.352(10) . ?
C1_4 C2_4 1.356(10) . ?
C2_4 C3_4 1.360(10) . ?
C3_4 C4_4 1.352(11) . ?
C4_4 C5_4 1.359(11) . ?
C5_4 C6_4 1.370(10) . ?
